data_4311160
loop_
_publ_author_name
'Massimo Di Vaira'
'Carla Bazzicalupi'
'Pierluigi Orioli'
'Luigi Messori'
'Bruno Bruni'
'Paolo Zatta'

_publ_section_title
;
 Clioquinol, a Drug for Alzheimer's Disease Specifically Interfering with
 Brain Metal Metabolism: Structural Characterization of Its Zinc(II) and
 Copper(II) Complexes
;
_journal_name_full 'Inorganic Chemistry'
_journal_page_first 3795
_journal_page_last 3797
_journal_paper_doi 10.1021/ic0494051
_journal_volume 43
_journal_year 2004
_chemical_formula_sum 'C18 H8 Cl2 Cu I2 N2 O2'
_chemical_formula_weight 672.50
_chemical_name_systematic
; 
 ? 
;
_space_group_IT_number 4
_symmetry_cell_setting monoclinic
_symmetry_space_group_name_Hall 'P 2yb'
_symmetry_space_group_name_H-M 'P 1 21 1'
_atom_sites_solution_hydrogens geom
_atom_sites_solution_primary direct
_atom_sites_solution_secondary difmap
_audit_creation_method SHELXL
_cell_angle_alpha 90.00
_cell_angle_beta 91.13(7)
_cell_angle_gamma 90.00
_cell_formula_units_Z 2
_cell_length_a 4.880(4)
_cell_length_b 10.827(5)
_cell_length_c 18.012(7)
_cell_measurement_reflns_used 24
_cell_measurement_temperature 298
_cell_measurement_theta_max 18.2
_cell_measurement_theta_min 13.3
_cell_volume 951.5(10)
_computing_cell_refinement Bruker-Nonius
_computing_data_collection Bruker-Nonius
_computing_data_reduction 'WinGX (Farrugia, 1999)'
_computing_molecular_graphics 'ORTEP3 (Farrugia, 1998)'
_computing_publication_material 'PARST96 (Nardelli, 1996)'
_computing_structure_refinement 'SHELXL-93 (Sheldrick, 1993)'
_computing_structure_solution 'SIR97 (Giacovazzo et al., 1999)'
_diffrn_ambient_temperature 298
_diffrn_measurement_device 'Bruker-Nonius MACH3'
_diffrn_measurement_method \q/2\q
_diffrn_radiation_monochromator graphite
_diffrn_radiation_source 'fine-focus sealed tube'
_diffrn_radiation_type MoK\a
_diffrn_radiation_wavelength 0.71069
_diffrn_reflns_av_R_equivalents 0.0296
_diffrn_reflns_av_sigmaI/netI 0.0452
_diffrn_reflns_limit_h_max 6
_diffrn_reflns_limit_h_min -6
_diffrn_reflns_limit_k_max 14
_diffrn_reflns_limit_k_min -4
_diffrn_reflns_limit_l_max 22
_diffrn_reflns_limit_l_min -1
_diffrn_reflns_number 3258
_diffrn_reflns_theta_max 27.98
_diffrn_reflns_theta_min 2.94
_diffrn_standards_decay_% 0
_diffrn_standards_interval_time 90
_diffrn_standards_number 2
_exptl_absorpt_coefficient_mu 4.690
_exptl_absorpt_correction_T_max 1.000
_exptl_absorpt_correction_T_min 0.963
_exptl_absorpt_correction_type 'psi-scan, verified,not applied'
_exptl_crystal_colour 'pale orange'
_exptl_crystal_density_diffrn 2.347
_exptl_crystal_density_meas ?
_exptl_crystal_description needle-like
_exptl_crystal_F_000 630
_exptl_crystal_size_max 0.80
_exptl_crystal_size_mid 0.08
_exptl_crystal_size_min 0.06
_refine_diff_density_max 0.645
_refine_diff_density_min -0.712
_refine_diff_density_rms 0.120
_refine_ls_abs_structure_details 'Flack H D (1983), Acta Cryst. A39, 876-881'
_refine_ls_abs_structure_Flack -0.19(14)
_refine_ls_extinction_method none
_refine_ls_goodness_of_fit_all 1.051
_refine_ls_goodness_of_fit_obs 1.055
_refine_ls_hydrogen_treatment riding
_refine_ls_matrix_type full
_refine_ls_number_parameters 244
_refine_ls_number_reflns 2946
_refine_ls_number_restraints 121
_refine_ls_restrained_S_all 1.086
_refine_ls_restrained_S_obs 1.029
_refine_ls_R_factor_all 0.0722
_refine_ls_R_factor_obs 0.0317
_refine_ls_shift/esd_max 0.000
_refine_ls_shift/esd_mean 0.000
_refine_ls_structure_factor_coef Fsqd
_refine_ls_weighting_details 'w=1/[\s^2^(Fo^2^)+(0.0292P)^2^+1.4850P] where P=(Fo^2^+2Fc^2^)/3'
_refine_ls_weighting_scheme calc
_refine_ls_wR_factor_all 0.0890
_refine_ls_wR_factor_obs 0.0678
_reflns_number_observed 1968
_reflns_number_total 2961
_reflns_observed_criterion >2sigma(I)
_cod_data_source_file ic0494051rom20040506_114119_2.cif
_cod_data_source_block '[Cu(CQ)2]'
_cod_depositor_comments
;
The following automatic conversions were performed:

'_refine_ls_weighting_scheme' value 'calc
w=1/[\s^2^(Fo^2^)+(0.0292P)^2^+1.4850P] where P=(Fo^2^+2Fc^2^)/3' was
changed to 'calc'. New tag '_refine_ls_weighting_details' was
created. The value of the new tag was set to
'w=1/[\s^2^(Fo^2^)+(0.0292P)^2^+1.4850P] where P=(Fo^2^+2Fc^2^)/3'.

Automatic conversion script
Id: cif_fix_values 3143 2015-03-26 13:38:13Z robertas 
;
_cod_original_sg_symbol_H-M 'P 21'
_cod_database_code 4311160

loop_
_symmetry_equiv_pos_as_xyz
'x, y, z'
'-x, y+1/2, -z'

loop_
_atom_site_aniso_label
_atom_site_aniso_U_11
_atom_site_aniso_U_22
_atom_site_aniso_U_33
_atom_site_aniso_U_23
_atom_site_aniso_U_13
_atom_site_aniso_U_12
Cu 0.0289(3) 0.0402(4) 0.0350(3) 0.0001(3) -0.0071(3) -0.0002(3)
I1 0.0752(6) 0.0337(4) 0.0596(5) -0.0016(4) -0.0146(4) -0.0007(4)
I2 0.0728(6) 0.0399(5) 0.0576(6) -0.0013(5) -0.0187(5) 0.0041(5)
Cl1 0.0394(12) 0.062(2) 0.0435(15) -0.0023(15) -0.0173(11) -0.0088(14)
Cl2 0.0350(14) 0.062(2) 0.043(2) 0.002(2) -0.0102(13) -0.006(2)
O1 0.033(3) 0.037(4) 0.044(4) 0.006(3) -0.016(3) -0.015(3)
O2 0.036(4) 0.039(5) 0.035(4) -0.013(4) -0.003(3) 0.014(4)
N1 0.030(4) 0.039(5) 0.037(4) 0.002(4) -0.003(3) 0.005(3)
N2 0.025(4) 0.033(5) 0.029(4) 0.003(4) -0.004(3) -0.001(3)
C1 0.037(4) 0.037(5) 0.044(5) 0.002(4) -0.004(4) 0.002(4)
C2 0.056(5) 0.048(6) 0.056(6) -0.005(5) 0.006(4) 0.008(5)
C3 0.031(4) 0.032(4) 0.026(4) -0.005(4) -0.004(3) -0.008(3)
C4 0.020(3) 0.038(5) 0.032(4) 0.000(4) 0.001(3) -0.002(3)
C5 0.028(4) 0.038(5) 0.025(4) 0.000(4) -0.008(3) 0.001(3)
C6 0.021(3) 0.044(5) 0.030(4) -0.005(4) -0.011(3) 0.004(4)
C7 0.033(4) 0.040(5) 0.032(5) 0.000(4) -0.003(4) 0.002(4)
C8 0.026(4) 0.035(5) 0.037(4) 0.003(4) -0.003(3) 0.007(4)
C9 0.030(4) 0.035(5) 0.029(4) 0.009(4) 0.002(3) 0.006(4)
C10 0.039(5) 0.039(6) 0.041(5) 0.007(5) -0.002(4) 0.000(5)
C11 0.043(5) 0.031(5) 0.040(5) -0.012(4) -0.006(4) -0.012(4)
C12 0.048(5) 0.061(7) 0.051(6) -0.001(5) -0.001(5) -0.012(5)
C13 0.029(4) 0.042(5) 0.030(5) 0.000(4) 0.000(4) -0.002(4)
C14 0.031(4) 0.034(5) 0.033(5) -0.003(4) -0.003(4) -0.015(4)
C15 0.040(5) 0.045(6) 0.048(6) 0.010(5) -0.002(4) 0.009(5)
C16 0.042(5) 0.033(5) 0.031(5) -0.002(4) -0.002(4) -0.005(4)
C17 0.029(4) 0.032(5) 0.034(5) -0.006(4) 0.002(4) -0.006(4)
C18 0.020(4) 0.027(4) 0.036(5) -0.005(4) 0.003(3) -0.006(3)

loop_
_atom_site_label
_atom_site_type_symbol
_atom_site_fract_x
_atom_site_fract_y
_atom_site_fract_z
_atom_site_U_iso_or_equiv
_atom_site_thermal_displace_type
_atom_site_occupancy
_atom_site_calc_flag
_atom_site_refinement_flags
_atom_site_disorder_group
Cu Cu -0.4997(9) 0.5665(5) 0.7504(3) 0.0348(2) Uani 1 d . .
I1 I 0.0281(2) 0.17732(4) 0.82853(5) 0.0564(3) Uani 1 d . .
I2 I -1.0298(2) 0.95718(5) 0.67149(6) 0.0570(3) Uani 1 d . .
Cl1 Cl 0.5208(5) 0.5493(3) 1.0123(2) 0.0484(9) Uani 1 d . .
Cl2 Cl -1.5161(6) 0.5837(3) 0.4875(2) 0.0468(10) Uani 1 d . .
O1 O -0.2985(13) 0.4206(7) 0.7767(4) 0.038(2) Uani 1 d . .
O2 O -0.7070(15) 0.7103(7) 0.7215(4) 0.037(2) Uani 1 d . .
N1 N -0.2618(16) 0.6529(8) 0.8226(5) 0.035(2) Uani 1 d U .
N2 N -0.7446(17) 0.4808(9) 0.6778(5) 0.029(2) Uani 1 d U .
C1 C -0.2511(21) 0.7712(11) 0.8413(6) 0.039(3) Uani 1 d U .
H1 H -0.3701(21) 0.8264(11) 0.8176(6) 0.047 Uiso 1 calc R .
C2 C -0.0716(24) 0.8147(12) 0.8939(7) 0.054(3) Uani 1 d U .
H2 H -0.0771(24) 0.8979(12) 0.9066(7) 0.064 Uiso 1 calc R .
C3 C 0.1182(18) 0.7390(9) 0.9289(5) 0.030(2) Uani 1 d U .
H3 H 0.2500(18) 0.7693(9) 0.9622(5) 0.036 Uiso 1 calc R .
C4 C 0.0975(17) 0.6069(10) 0.9099(5) 0.030(2) Uani 1 d U .
C5 C 0.2756(18) 0.5040(9) 0.9423(5) 0.030(2) Uani 1 d U .
C6 C 0.2636(17) 0.3941(10) 0.9188(5) 0.032(3) Uani 1 d U .
H6 H 0.3867(17) 0.3357(10) 0.9374(5) 0.038 Uiso 1 calc R .
C7 C 0.0606(20) 0.3582(11) 0.8633(6) 0.035(3) Uani 1 d U .
C8 C -0.1139(19) 0.4477(10) 0.8299(6) 0.033(3) Uani 1 d U .
C9 C -0.0712(19) 0.5642(10) 0.8543(5) 0.031(2) Uani 1 d U .
C10 C -0.7504(24) 0.3649(13) 0.6588(7) 0.040(3) Uani 1 d U .
H10 H -0.6307(24) 0.3093(13) 0.6817(7) 0.048 Uiso 1 calc R .
C11 C -0.9421(23) 0.3222(11) 0.6022(6) 0.038(3) Uani 1 d U .
H11 H -0.9527(23) 0.2393(11) 0.5890(6) 0.046 Uiso 1 calc R .
C12 C -1.1092(26) 0.4099(14) 0.5684(8) 0.053(4) Uani 1 d U .
H12 H -1.2188(26) 0.3843(14) 0.5285(8) 0.064 Uiso 1 calc R .
C13 C -1.1254(22) 0.5270(12) 0.5884(6) 0.034(3) Uani 1 d U .
C14 C -1.2836(21) 0.6115(11) 0.5581(6) 0.033(3) Uani 1 d U .
C15 C -1.2457(24) 0.7386(13) 0.5819(7) 0.044(3) Uani 1 d U .
H15 H -1.3494(24) 0.7998(13) 0.5585(7) 0.053 Uiso 1 calc R .
C16 C -1.0645(23) 0.7727(12) 0.6374(6) 0.035(3) Uani 1 d U .
C17 C -0.8937(21) 0.6905(11) 0.6696(6) 0.031(3) Uani 1 d U .
C18 C -0.9064(19) 0.5592(10) 0.6436(6) 0.027(2) Uani 1 d U .

loop_
_atom_type_symbol
_atom_type_description
_atom_type_scat_dispersion_real
_atom_type_scat_dispersion_imag
_atom_type_scat_source
C C 0.0033 0.0016 'International Tables Vol C Tables 4.2.6.8 and 6.1.1.4'
H H 0.0000 0.0000 'International Tables Vol C Tables 4.2.6.8 and 6.1.1.4'
Cl Cl 0.1484 0.1585 'International Tables Vol C Tables 4.2.6.8 and 6.1.1.4'
Cu Cu 0.3201 1.2651 'International Tables Vol C Tables 4.2.6.8 and 6.1.1.4'
I I -0.4742 1.8119 'International Tables Vol C Tables 4.2.6.8 and 6.1.1.4'
N N 0.0061 0.0033 'International Tables Vol C Tables 4.2.6.8 and 6.1.1.4'
O O 0.0106 0.0060 'International Tables Vol C Tables 4.2.6.8 and 6.1.1.4'

loop_
_geom_angle_atom_site_label_1
_geom_angle_atom_site_label_2
_geom_angle_atom_site_label_3
_geom_angle
_geom_angle_site_symmetry_1
_geom_angle_site_symmetry_3
_geom_angle_publ_flag
O1 Cu O2 178.2(5) . . ?
O1 Cu N1 86.3(4) . . ?
O2 Cu N1 95.4(4) . . ?
O1 Cu N2 94.4(4) . . ?
O2 Cu N2 83.9(4) . . ?
N1 Cu N2 179.2(5) . . ?
C8 O1 Cu 109.4(7) . . ?
C17 O2 Cu 114.6(8) . . ?
C1 N1 C9 121.4(9) . . ?
C1 N1 Cu 130.4(7) . . ?
C9 N1 Cu 108.2(7) . . ?
C10 N2 C18 119.5(10) . . ?
C10 N2 Cu 129.4(8) . . ?
C18 N2 Cu 110.9(7) . . ?
N1 C1 C2 122.1(11) . . ?
C1 C2 C3 122.0(11) . . ?
C2 C3 C4 115.3(9) . . ?
C9 C4 C3 122.4(9) . . ?
C9 C4 C5 111.4(9) . . ?
C3 C4 C5 125.8(8) . . ?
C6 C5 C4 122.6(9) . . ?
C6 C5 Cl1 121.3(7) . . ?
C4 C5 Cl1 116.0(7) . . ?
C5 C6 C7 120.8(10) . . ?
C8 C7 C6 120.5(10) . . ?
C8 C7 I1 118.6(7) . . ?
C6 C7 I1 120.9(8) . . ?
O1 C8 C9 122.5(9) . . ?
O1 C8 C7 123.1(10) . . ?
C9 C8 C7 114.4(9) . . ?
C8 C9 C4 130.0(10) . . ?
C8 C9 N1 113.4(8) . . ?
C4 C9 N1 116.0(9) . . ?
N2 C10 C11 120.3(11) . . ?
C12 C11 C10 117.2(11) . . ?
C13 C12 C11 125.2(12) . . ?
C14 C13 C12 126.6(12) . . ?
C14 C13 C18 121.6(11) . . ?
C12 C13 C18 111.2(11) . . ?
C13 C14 C15 118.0(10) . . ?
C13 C14 Cl2 124.2(10) . . ?
C15 C14 Cl2 117.7(9) . . ?
C16 C15 C14 123.2(11) . . ?
C17 C16 C15 121.4(12) . . ?
C17 C16 I2 117.3(8) . . ?
C15 C16 I2 121.2(10) . . ?
O2 C17 C16 128.1(11) . . ?
O2 C17 C18 113.7(10) . . ?
C16 C17 C18 118.2(10) . . ?
N2 C18 C13 125.7(10) . . ?
N2 C18 C17 116.7(9) . . ?
C13 C18 C17 117.2(10) . . ?

loop_
_geom_bond_atom_site_label_1
_geom_bond_atom_site_label_2
_geom_bond_distance
_geom_bond_site_symmetry_2
_geom_bond_publ_flag
Cu O1 1.915(9) . ?
Cu O2 1.922(9) . ?
Cu N1 1.964(10) . ?
Cu N2 1.984(10) . ?
I1 C7 2.061(12) . ?
I2 C16 2.095(13) . ?
Cl1 C5 1.790(10) . ?
Cl2 C14 1.714(11) . ?
O1 C8 1.335(12) . ?
O2 C17 1.310(13) . ?
N1 C1 1.325(15) . ?
N1 C9 1.447(13) . ?
N2 C10 1.30(2) . ?
N2 C18 1.306(14) . ?
C1 C2 1.36(2) . ?
C2 C3 1.38(2) . ?
C3 C4 1.474(15) . ?
C4 C9 1.364(14) . ?
C4 C5 1.521(14) . ?
C5 C6 1.264(15) . ?
C6 C7 1.446(13) . ?
C7 C8 1.417(15) . ?
C8 C9 1.35(2) . ?
C10 C11 1.45(2) . ?
C11 C12 1.38(2) . ?
C12 C13 1.32(2) . ?
C13 C14 1.31(2) . ?
C13 C18 1.487(15) . ?
C14 C15 1.45(2) . ?
C15 C16 1.37(2) . ?
C16 C17 1.34(2) . ?
C17 C18 1.50(2) . ?
